data_7028965
loop_
_publ_author_name
'Delgado-Rebollo, Manuela'
'Canseco-Gonzalez, Daniel'
'Hollering, Manuela'
'Mueller-Bunz, Helge'
'Albrecht, Martin'

_publ_section_title
;
 Synthesis and catalytic alcohol oxidation and ketone transfer
 hydrogenation activity of donor-functionalized mesoionic triazolylidene
 ruthenium(ii) complexes.
;
_journal_issue 11
_journal_name_full 'Dalton transactions (Cambridge, England : 2003)'
_journal_page_first 4462
_journal_page_last 4473
_journal_paper_doi 10.1039/c3dt53052c
_journal_volume 43
_journal_year 2014
_chemical_formula_moiety 'C23 H24 N7 Ru, C F3 O3 S'
_chemical_formula_sum 'C24 H24 F3 N7 O3 Ru S'
_chemical_formula_weight 648.63
_chemical_name_systematic
; 
 ? 
;
_space_group_IT_number 2
_symmetry_cell_setting triclinic
_symmetry_space_group_name_Hall '-P 1'
_symmetry_space_group_name_H-M 'P -1'
_atom_sites_solution_hydrogens geom
_atom_sites_solution_primary direct
_atom_sites_solution_secondary difmap
_audit_creation_method SHELXL-97
_cell_angle_alpha 106.7712(9)
_cell_angle_beta 101.9190(8)
_cell_angle_gamma 93.1348(8)
_cell_formula_units_Z 2
_cell_length_a 7.83027(7)
_cell_length_b 11.5481(1)
_cell_length_c 15.7934(2)
_cell_measurement_reflns_used 24494
_cell_measurement_temperature 100(2)
_cell_measurement_theta_max 29.4443
_cell_measurement_theta_min 2.6732
_cell_volume 1327.90(3)
_computing_cell_refinement
; 
CrysAlisPro, Agilent Technologies, 
Version 1.171.36.20 (release 27-06-2012 CrysAlis171 .NET) 
(compiled Jul 11 2012,15:38:31) 
;
_computing_data_collection
; 
CrysAlisPro, Agilent Technologies, 
Version 1.171.36.20 (release 27-06-2012 CrysAlis171 .NET) 
(compiled Jul 11 2012,15:38:31) 
;
_computing_data_reduction
; 
CrysAlisPro, Agilent Technologies, 
Version 1.171.36.20 (release 27-06-2012 CrysAlis171 .NET) 
(compiled Jul 11 2012,15:38:31) 
;
_computing_structure_refinement 'SHELXL-97 (Sheldrick, 2008)'
_computing_structure_solution 'SHELXS-97 (Sheldrick, 2008)'
_diffrn_ambient_temperature 100(2)
_diffrn_detector_area_resol_mean 10.3196
_diffrn_measured_fraction_theta_full 0.996
_diffrn_measured_fraction_theta_max 0.952
_diffrn_measurement_device_type 'SuperNova, Dual, Cu at zero, Atlas'
_diffrn_measurement_method '\w scans'
_diffrn_radiation_monochromator mirror
_diffrn_radiation_source 'SuperNova (Mo) X-ray Source'
_diffrn_radiation_type MoK\a
_diffrn_radiation_wavelength 0.71073
_diffrn_reflns_av_R_equivalents 0.0456
_diffrn_reflns_av_sigmaI/netI 0.0312
_diffrn_reflns_limit_h_max 10
_diffrn_reflns_limit_h_min -10
_diffrn_reflns_limit_k_max 14
_diffrn_reflns_limit_k_min -15
_diffrn_reflns_limit_l_max 21
_diffrn_reflns_limit_l_min -21
_diffrn_reflns_number 58626
_diffrn_reflns_theta_full 28.00
_diffrn_reflns_theta_max 29.51
_diffrn_reflns_theta_min 2.68
_exptl_absorpt_coefficient_mu 0.731
_exptl_absorpt_correction_T_max 0.943
_exptl_absorpt_correction_T_min 0.887
_exptl_absorpt_correction_type analytical
_exptl_absorpt_process_details
; 
CrysAlisPro, Agilent Technologies, 
Version 1.171.36.20 (release 27-06-2012 CrysAlis171 .NET) 
(compiled Jul 11 2012,15:38:31) 
Analytical numeric absorption correction using a multifaceted crystal 
model based on expressions derived by R.C. Clark & J.S. Reid. 
(Clark, R. C. & Reid, J. S. (1995). Acta Cryst. A51, 887-897) 
;
_exptl_crystal_colour 'translucent green'
_exptl_crystal_density_diffrn 1.622
_exptl_crystal_density_method 'not measured'
_exptl_crystal_description block
_exptl_crystal_F_000 656
_exptl_crystal_size_max 0.2278
_exptl_crystal_size_mid 0.1606
_exptl_crystal_size_min 0.1106
_refine_diff_density_max 0.597
_refine_diff_density_min -0.618
_refine_diff_density_rms 0.079
_refine_ls_extinction_method none
_refine_ls_goodness_of_fit_ref 1.042
_refine_ls_hydrogen_treatment constr
_refine_ls_matrix_type full
_refine_ls_number_parameters 357
_refine_ls_number_reflns 7038
_refine_ls_number_restraints 0
_refine_ls_restrained_S_all 1.042
_refine_ls_R_factor_all 0.0350
_refine_ls_R_factor_gt 0.0275
_refine_ls_shift/su_max 0.001
_refine_ls_shift/su_mean 0.000
_refine_ls_structure_factor_coef Fsqd
_refine_ls_weighting_details 'calc w=1/[\s^2^(Fo^2^)+(0.0152P)^2^+1.3252P] where P=(Fo^2^+2Fc^2^)/3'
_refine_ls_weighting_scheme calc
_refine_ls_wR_factor_gt 0.0533
_refine_ls_wR_factor_ref 0.0566
_reflns_number_gt 6289
_reflns_number_total 7038
_reflns_threshold_expression I>2\s(I)
_cod_data_source_file c3dt53052c.txt
_cod_data_source_block alb174(3a)
_cod_original_cell_volume 1327.90(2)
_cod_database_code 7028965

loop_
_symmetry_equiv_pos_as_xyz
'x, y, z'
'-x, -y, -z'

loop_
_atom_site_label
_atom_site_type_symbol
_atom_site_fract_x
_atom_site_fract_y
_atom_site_fract_z
_atom_site_U_iso_or_equiv
_atom_site_adp_type
_atom_site_occupancy
_atom_site_symmetry_multiplicity
_atom_site_calc_flag
_atom_site_refinement_flags
Ru Ru 0.928525(17) 0.136655(12) 0.259644(9) 0.01062(4) Uani 1 1 d .
C1 C 0.8168(2) 0.02467(15) 0.13170(11) 0.0128(3) Uani 1 1 d .
C2 C 0.7332(2) -0.09187(16) 0.07864(11) 0.0138(3) Uani 1 1 d .
C3 C 0.6866(2) -0.20189(15) 0.10279(11) 0.0146(3) Uani 1 1 d .
C4 C 0.8126(2) -0.24293(16) 0.16031(11) 0.0174(4) Uani 1 1 d .
H4 H 0.9272 -0.1994 0.1842 0.021 Uiso 1 1 calc R
C5 C 0.7710(3) -0.34709(17) 0.18261(13) 0.0239(4) Uani 1 1 d .
H5 H 0.8569 -0.3746 0.2219 0.029 Uiso 1 1 calc R
C6 C 0.6035(3) -0.41118(18) 0.14750(14) 0.0288(5) Uani 1 1 d .
H6 H 0.5751 -0.4824 0.1629 0.035 Uiso 1 1 calc R
C7 C 0.4780(3) -0.37166(18) 0.09019(13) 0.0267(4) Uani 1 1 d .
H7 H 0.3637 -0.4157 0.0663 0.032 Uiso 1 1 calc R
C8 C 0.5192(2) -0.26776(17) 0.06768(12) 0.0201(4) Uani 1 1 d .
H8 H 0.4329 -0.2411 0.0280 0.024 Uiso 1 1 calc R
N1 N 0.82945(18) 0.07810(13) 0.06509(9) 0.0138(3) Uani 1 1 d .
C9 C 0.9165(2) 0.19849(15) 0.09013(11) 0.0143(3) Uani 1 1 d .
C10 C 0.9729(2) 0.24984(15) 0.18519(11) 0.0130(3) Uani 1 1 d .
C11 C 1.0540(2) 0.37055(16) 0.21265(12) 0.0162(3) Uani 1 1 d .
H11 H 1.0907 0.4132 0.2758 0.019 Uiso 1 1 calc R
C12 C 1.0824(2) 0.43007(16) 0.15046(13) 0.0195(4) Uani 1 1 d .
H12 H 1.1386 0.5115 0.1720 0.023 Uiso 1 1 calc R
C13 C 1.0294(2) 0.37134(17) 0.05724(13) 0.0205(4) Uani 1 1 d .
H13 H 1.0525 0.4117 0.0154 0.025 Uiso 1 1 calc R
C14 C 0.9430(2) 0.25374(17) 0.02579(12) 0.0175(4) Uani 1 1 d .
H14 H 0.9033 0.2124 -0.0375 0.021 Uiso 1 1 calc R
N2 N 0.76194(19) 0.01012(14) -0.02051(10) 0.0165(3) Uani 1 1 d .
N3 N 0.70332(19) -0.09361(13) -0.01054(9) 0.0151(3) Uani 1 1 d .
C15 C 0.6230(2) -0.19323(17) -0.09327(11) 0.0200(4) Uani 1 1 d .
H15A H 0.4963 -0.1889 -0.1098 0.030 Uiso 1 1 calc R
H15B H 0.6429 -0.2714 -0.0825 0.030 Uiso 1 1 calc R
H15C H 0.6759 -0.1861 -0.1429 0.030 Uiso 1 1 calc R
N4 N 1.05114(18) 0.26389(13) 0.38589(9) 0.0133(3) Uani 1 1 d .
C16 C 1.1029(2) 0.33421(16) 0.45586(12) 0.0149(3) Uani 1 1 d .
C17 C 1.1658(2) 0.42364(16) 0.54602(12) 0.0192(4) Uani 1 1 d .
H17A H 1.0774 0.4233 0.5818 0.029 Uiso 1 1 calc R
H17B H 1.1859 0.5049 0.5397 0.029 Uiso 1 1 calc R
H17C H 1.2760 0.4026 0.5770 0.029 Uiso 1 1 calc R
N5 N 0.88245(18) 0.01147(13) 0.32958(9) 0.0129(3) Uani 1 1 d .
C18 C 0.8670(2) -0.05933(16) 0.36604(11) 0.0141(3) Uani 1 1 d .
C19 C 0.8450(3) -0.15153(18) 0.41045(13) 0.0224(4) Uani 1 1 d .
H19A H 0.7324 -0.2027 0.3804 0.034 Uiso 1 1 calc R
H19B H 0.8468 -0.1118 0.4745 0.034 Uiso 1 1 calc R
H19C H 0.9411 -0.2023 0.4064 0.034 Uiso 1 1 calc R
N6 N 1.15282(18) 0.06298(13) 0.24927(9) 0.0131(3) Uani 1 1 d .
C20 C 1.2751(2) 0.01369(16) 0.24680(11) 0.0152(3) Uani 1 1 d .
C21 C 1.4320(3) -0.04779(19) 0.24371(15) 0.0266(4) Uani 1 1 d .
H21A H 1.5228 -0.0085 0.2994 0.040 Uiso 1 1 calc R
H21B H 1.4758 -0.0428 0.1909 0.040 Uiso 1 1 calc R
H21C H 1.4033 -0.1335 0.2388 0.040 Uiso 1 1 calc R
N7 N 0.71092(18) 0.21561(13) 0.28207(9) 0.0131(3) Uani 1 1 d .
C22 C 0.6040(2) 0.27105(16) 0.30599(11) 0.0148(3) Uani 1 1 d .
C23 C 0.4679(2) 0.34342(17) 0.33641(12) 0.0190(4) Uani 1 1 d .
H23A H 0.4974 0.3750 0.4030 0.029 Uiso 1 1 calc R
H23B H 0.3542 0.2921 0.3155 0.029 Uiso 1 1 calc R
H23C H 0.4609 0.4116 0.3111 0.029 Uiso 1 1 calc R
O1 O 0.45247(18) 0.64780(13) 0.33877(9) 0.0291(3) Uani 1 1 d .
O2 O 0.1509(2) 0.68824(16) 0.33375(12) 0.0476(5) Uani 1 1 d .
O3 O 0.2992(3) 0.59478(15) 0.44215(11) 0.0463(5) Uani 1 1 d .
S S 0.31388(6) 0.67095(4) 0.38562(3) 0.01800(9) Uani 1 1 d .
C24 C 0.3903(3) 0.82088(18) 0.46776(13) 0.0239(4) Uani 1 1 d .
F1 F 0.54232(16) 0.82295(11) 0.52491(8) 0.0304(3) Uani 1 1 d .
F2 F 0.27702(19) 0.85735(14) 0.51859(10) 0.0552(4) Uani 1 1 d .
F3 F 0.4167(2) 0.90248(12) 0.42573(9) 0.0562(5) Uani 1 1 d .

loop_
_atom_site_aniso_label
_atom_site_aniso_U_11
_atom_site_aniso_U_22
_atom_site_aniso_U_33
_atom_site_aniso_U_23
_atom_site_aniso_U_13
_atom_site_aniso_U_12
Ru 0.00959(7) 0.01156(7) 0.00977(7) 0.00203(5) 0.00176(5) 0.00215(5)
C1 0.0094(7) 0.0165(8) 0.0135(8) 0.0049(6) 0.0038(6) 0.0049(6)
C2 0.0108(8) 0.0178(8) 0.0111(8) 0.0020(6) 0.0017(6) 0.0031(7)
C3 0.0161(8) 0.0134(8) 0.0114(8) -0.0014(6) 0.0046(6) 0.0017(7)
C4 0.0177(9) 0.0174(9) 0.0139(8) 0.0001(7) 0.0033(7) 0.0026(7)
C5 0.0324(11) 0.0208(10) 0.0180(9) 0.0049(7) 0.0052(8) 0.0067(8)
C6 0.0443(13) 0.0165(9) 0.0238(10) 0.0033(8) 0.0106(9) -0.0043(9)
C7 0.0266(10) 0.0242(10) 0.0237(10) 0.0015(8) 0.0046(8) -0.0089(8)
C8 0.0169(9) 0.0220(9) 0.0174(9) 0.0016(7) 0.0020(7) -0.0007(7)
N1 0.0128(7) 0.0154(7) 0.0111(7) 0.0020(5) 0.0013(5) 0.0024(6)
C9 0.0131(8) 0.0139(8) 0.0160(8) 0.0045(7) 0.0033(6) 0.0030(6)
C10 0.0091(7) 0.0158(8) 0.0148(8) 0.0050(6) 0.0033(6) 0.0040(6)
C11 0.0159(8) 0.0145(8) 0.0172(8) 0.0030(7) 0.0037(7) 0.0032(7)
C12 0.0212(9) 0.0136(8) 0.0250(9) 0.0061(7) 0.0075(7) 0.0036(7)
C13 0.0227(9) 0.0209(9) 0.0225(9) 0.0122(8) 0.0067(8) 0.0052(8)
C14 0.0176(9) 0.0213(9) 0.0156(8) 0.0080(7) 0.0040(7) 0.0057(7)
N2 0.0166(7) 0.0183(7) 0.0121(7) 0.0029(6) 0.0003(6) 0.0018(6)
N3 0.0151(7) 0.0163(7) 0.0116(7) 0.0013(6) 0.0019(6) 0.0018(6)
C15 0.0204(9) 0.0226(9) 0.0109(8) -0.0015(7) 0.0003(7) -0.0003(7)
N4 0.0109(7) 0.0140(7) 0.0157(7) 0.0051(6) 0.0039(6) 0.0017(6)
C16 0.0125(8) 0.0144(8) 0.0183(9) 0.0058(7) 0.0030(7) 0.0025(7)
C17 0.0214(9) 0.0163(9) 0.0147(8) 0.0010(7) -0.0004(7) -0.0017(7)
N5 0.0104(7) 0.0147(7) 0.0109(6) 0.0000(5) 0.0022(5) 0.0016(5)
C18 0.0096(8) 0.0169(8) 0.0139(8) 0.0011(7) 0.0032(6) 0.0032(6)
C19 0.0198(9) 0.0236(10) 0.0289(10) 0.0144(8) 0.0080(8) 0.0036(8)
N6 0.0136(7) 0.0132(7) 0.0118(7) 0.0025(5) 0.0035(5) 0.0004(6)
C20 0.0152(8) 0.0151(8) 0.0134(8) 0.0019(6) 0.0033(6) 0.0000(7)
C21 0.0198(10) 0.0276(11) 0.0374(12) 0.0112(9) 0.0134(9) 0.0123(8)
N7 0.0128(7) 0.0130(7) 0.0118(7) 0.0029(5) 0.0002(5) 0.0010(6)
C22 0.0136(8) 0.0149(8) 0.0135(8) 0.0031(6) -0.0001(6) 0.0005(7)
C23 0.0142(8) 0.0186(9) 0.0215(9) 0.0011(7) 0.0046(7) 0.0045(7)
O1 0.0236(7) 0.0322(8) 0.0270(7) -0.0025(6) 0.0127(6) 0.0018(6)
O2 0.0252(8) 0.0461(10) 0.0445(10) -0.0157(8) -0.0115(7) 0.0158(7)
O3 0.0722(13) 0.0290(9) 0.0350(9) 0.0065(7) 0.0174(9) -0.0176(8)
S 0.0146(2) 0.0163(2) 0.0190(2) -0.00119(17) 0.00484(17) -0.00010(17)
C24 0.0274(10) 0.0202(9) 0.0203(9) 0.0015(8) 0.0041(8) 0.0039(8)
F1 0.0288(6) 0.0305(6) 0.0228(6) 0.0017(5) -0.0024(5) -0.0049(5)
F2 0.0385(8) 0.0589(10) 0.0441(8) -0.0259(7) 0.0142(7) 0.0126(7)
F3 0.1037(14) 0.0183(6) 0.0335(7) 0.0083(6) -0.0099(8) -0.0062(7)

loop_
_atom_type_symbol
_atom_type_description
_atom_type_scat_dispersion_real
_atom_type_scat_dispersion_imag
_atom_type_scat_source
C C 0.0033 0.0016 'International Tables Vol C Tables 4.2.6.8 and 6.1.1.4'
H H 0.0000 0.0000 'International Tables Vol C Tables 4.2.6.8 and 6.1.1.4'
N N 0.0061 0.0033 'International Tables Vol C Tables 4.2.6.8 and 6.1.1.4'
O O 0.0106 0.0060 'International Tables Vol C Tables 4.2.6.8 and 6.1.1.4'
F F 0.0171 0.0103 'International Tables Vol C Tables 4.2.6.8 and 6.1.1.4'
S S 0.1246 0.1234 'International Tables Vol C Tables 4.2.6.8 and 6.1.1.4'
Ru Ru -1.2594 0.8363 'International Tables Vol C Tables 4.2.6.8 and 6.1.1.4'

loop_
_geom_angle_atom_site_label_1
_geom_angle_atom_site_label_2
_geom_angle_atom_site_label_3
_geom_angle
N6 Ru N7 174.97(6)
N6 Ru C1 88.26(6)
N7 Ru C1 96.47(6)
N6 Ru C10 92.87(6)
N7 Ru C10 89.67(6)
C1 Ru C10 80.03(7)
N6 Ru N4 91.61(5)
N7 Ru N4 83.85(5)
C1 Ru N4 174.67(6)
C10 Ru N4 94.65(6)
N6 Ru N5 85.58(5)
N7 Ru N5 92.10(5)
C1 Ru N5 96.97(6)
C10 Ru N5 176.68(6)
N4 Ru N5 88.33(5)
N1 C1 C2 100.97(14)
N1 C1 Ru 112.90(12)
C2 C1 Ru 146.06(13)
N3 C2 C1 106.88(15)
N3 C2 C3 121.02(15)
C1 C2 C3 132.02(15)
C8 C3 C4 119.02(17)
C8 C3 C2 121.23(16)
C4 C3 C2 119.74(15)
C5 C4 C3 120.27(17)
C5 C4 H4 119.9
C3 C4 H4 119.9
C4 C5 C6 119.98(18)
C4 C5 H5 120.0
C6 C5 H5 120.0
C7 C6 C5 120.23(18)
C7 C6 H6 119.9
C5 C6 H6 119.9
C6 C7 C8 119.95(19)
C6 C7 H7 120.0
C8 C7 H7 120.0
C7 C8 C3 120.56(18)
C7 C8 H8 119.7
C3 C8 H8 119.7
N2 N1 C1 116.59(14)
N2 N1 C9 123.77(14)
C1 N1 C9 119.60(14)
C14 C9 C10 126.06(16)
C14 C9 N1 122.04(15)
C10 C9 N1 111.89(14)
C11 C10 C9 113.51(15)
C11 C10 Ru 130.99(13)
C9 C10 Ru 115.48(12)
C12 C11 C10 122.37(16)
C12 C11 H11 118.8
C10 C11 H11 118.8
C13 C12 C11 120.75(17)
C13 C12 H12 119.6
C11 C12 H12 119.6
C14 C13 C12 119.64(17)
C14 C13 H13 120.2
C12 C13 H13 120.2
C13 C14 C9 117.56(16)
C13 C14 H14 121.2
C9 C14 H14 121.2
N3 N2 N1 102.25(13)
N2 N3 C2 113.29(14)
N2 N3 C15 117.33(14)
C2 N3 C15 129.35(15)
N3 C15 H15A 109.5
N3 C15 H15B 109.5
H15A C15 H15B 109.5
N3 C15 H15C 109.5
H15A C15 H15C 109.5
H15B C15 H15C 109.5
C16 N4 Ru 173.81(14)
N4 C16 C17 178.78(19)
C16 C17 H17A 109.5
C16 C17 H17B 109.5
H17A C17 H17B 109.5
C16 C17 H17C 109.5
H17A C17 H17C 109.5
H17B C17 H17C 109.5
C18 N5 Ru 175.59(13)
N5 C18 C19 178.65(19)
C18 C19 H19A 109.5
C18 C19 H19B 109.5
H19A C19 H19B 109.5
C18 C19 H19C 109.5
H19A C19 H19C 109.5
H19B C19 H19C 109.5
C20 N6 Ru 173.82(14)
N6 C20 C21 179.32(19)
C20 C21 H21A 109.5
C20 C21 H21B 109.5
H21A C21 H21B 109.5
C20 C21 H21C 109.5
H21A C21 H21C 109.5
H21B C21 H21C 109.5
C22 N7 Ru 170.05(14)
N7 C22 C23 179.30(19)
C22 C23 H23A 109.5
C22 C23 H23B 109.5
H23A C23 H23B 109.5
C22 C23 H23C 109.5
H23A C23 H23C 109.5
H23B C23 H23C 109.5
O2 S O1 116.03(10)
O2 S O3 114.95(12)
O1 S O3 113.98(10)
O2 S C24 103.13(9)
O1 S C24 103.26(9)
O3 S C24 103.04(9)
F2 C24 F3 108.97(18)
F2 C24 F1 106.32(16)
F3 C24 F1 106.70(17)
F2 C24 S 111.71(14)
F3 C24 S 110.56(13)
F1 C24 S 112.35(13)

loop_
_geom_bond_atom_site_label_1
_geom_bond_atom_site_label_2
_geom_bond_distance
Ru N6 2.0093(14)
Ru N7 2.0231(14)
Ru C1 2.0394(17)
Ru C10 2.0538(17)
Ru N4 2.1025(14)
Ru N5 2.1140(14)
C1 N1 1.381(2)
C1 C2 1.403(2)
C2 N3 1.373(2)
C2 C3 1.476(2)
C3 C8 1.396(2)
C3 C4 1.398(2)
C4 C5 1.388(3)
C4 H4 0.9500
C5 C6 1.390(3)
C5 H5 0.9500
C6 C7 1.383(3)
C6 H6 0.9500
C7 C8 1.386(3)
C7 H7 0.9500
C8 H8 0.9500
N1 N2 1.330(2)
N1 C9 1.422(2)
C9 C14 1.389(2)
C9 C10 1.409(2)
C10 C11 1.405(2)
C11 C12 1.397(2)
C11 H11 0.9500
C12 C13 1.393(3)
C12 H12 0.9500
C13 C14 1.386(3)
C13 H13 0.9500
C14 H14 0.9500
N2 N3 1.323(2)
N3 C15 1.463(2)
C15 H15A 0.9800
C15 H15B 0.9800
C15 H15C 0.9800
N4 C16 1.143(2)
C16 C17 1.464(2)
C17 H17A 0.9800
C17 H17B 0.9800
C17 H17C 0.9800
N5 C18 1.142(2)
C18 C19 1.455(2)
C19 H19A 0.9800
C19 H19B 0.9800
C19 H19C 0.9800
N6 C20 1.142(2)
C20 C21 1.455(2)
C21 H21A 0.9800
C21 H21B 0.9800
C21 H21C 0.9800
N7 C22 1.141(2)
C22 C23 1.464(2)
C23 H23A 0.9800
C23 H23B 0.9800
C23 H23C 0.9800
O1 S 1.4303(14)
O2 S 1.4249(16)
O3 S 1.4382(17)
S C24 1.819(2)
C24 F2 1.322(2)
C24 F3 1.329(2)
C24 F1 1.331(2)

loop_
_geom_torsion_atom_site_label_1
_geom_torsion_atom_site_label_2
_geom_torsion_atom_site_label_3
_geom_torsion_atom_site_label_4
_geom_torsion
N6 Ru C1 N1 -92.48(12)
N7 Ru C1 N1 89.27(12)
C10 Ru C1 N1 0.74(11)
N5 Ru C1 N1 -177.81(11)
N6 Ru C1 C2 83.7(2)
N7 Ru C1 C2 -94.5(2)
C10 Ru C1 C2 176.9(2)
N5 Ru C1 C2 -1.6(2)
N1 C1 C2 N3 -1.16(17)
Ru C1 C2 N3 -177.60(16)
N1 C1 C2 C3 175.60(17)
Ru C1 C2 C3 -0.8(3)
N3 C2 C3 C8 -51.0(2)
C1 C2 C3 C8 132.57(19)
N3 C2 C3 C4 127.60(17)
C1 C2 C3 C4 -48.8(3)
C8 C3 C4 C5 -0.5(2)
C2 C3 C4 C5 -179.22(16)
C3 C4 C5 C6 0.2(3)
C4 C5 C6 C7 0.1(3)
C5 C6 C7 C8 0.0(3)
C6 C7 C8 C3 -0.3(3)
C4 C3 C8 C7 0.6(3)
C2 C3 C8 C7 179.28(16)
C2 C1 N1 N2 1.16(18)
Ru C1 N1 N2 179.00(11)
C2 C1 N1 C9 -176.91(14)
Ru C1 N1 C9 0.93(18)
N2 N1 C9 C14 -2.2(2)
C1 N1 C9 C14 175.77(15)
N2 N1 C9 C10 179.26(15)
C1 N1 C9 C10 -2.8(2)
C14 C9 C10 C11 3.7(2)
N1 C9 C10 C11 -177.82(14)
C14 C9 C10 Ru -175.17(14)
N1 C9 C10 Ru 3.35(18)
N6 Ru C10 C11 -93.17(16)
N7 Ru C10 C11 82.49(16)
C1 Ru C10 C11 179.11(17)
N4 Ru C10 C11 -1.32(16)
N6 Ru C10 C9 85.41(13)
N7 Ru C10 C9 -98.94(12)
C1 Ru C10 C9 -2.31(12)
N4 Ru C10 C9 177.26(12)
C9 C10 C11 C12 -3.0(2)
Ru C10 C11 C12 175.55(13)
C10 C11 C12 C13 0.5(3)
C11 C12 C13 C14 1.9(3)
C12 C13 C14 C9 -1.4(3)
C10 C9 C14 C13 -1.5(3)
N1 C9 C14 C13 -179.91(16)
C1 N1 N2 N3 -0.63(18)
C9 N1 N2 N3 177.35(14)
N1 N2 N3 C2 -0.22(18)
N1 N2 N3 C15 -178.34(14)
C1 C2 N3 N2 0.94(19)
C3 C2 N3 N2 -176.26(14)
C1 C2 N3 C15 178.78(16)
C3 C2 N3 C15 1.6(3)
O2 S C24 F2 59.29(18)
O1 S C24 F2 -179.52(15)
O3 S C24 F2 -60.62(17)
O2 S C24 F3 -62.25(18)
O1 S C24 F3 58.94(17)
O3 S C24 F3 177.84(16)
O2 S C24 F1 178.67(15)
O1 S C24 F1 -60.13(16)
O3 S C24 F1 58.77(16)
